data_1545171
loop_
_publ_author_name
'Arai, Takayoshi'
'Tsuchida, Akiko'
'Miyazaki, Tomoya'
'Awata, Atsuko'

_publ_section_title
;
 Catalytic Asymmetric Synthesis of Chiral 2-Vinylindole Scaffolds by
 Friedel-Crafts Reaction.
;
_journal_issue 4
_journal_name_full 'Organic letters'
_journal_page_first 758
_journal_page_last 761
_journal_paper_doi 10.1021/acs.orglett.6b03584
_journal_volume 19
_journal_year 2017
_chemical_formula_sum 'C20 H17 N2 O4'
_chemical_formula_weight 349.35
_chemical_name_common Tsuchida-02
_space_group_crystal_system monoclinic
_space_group_IT_number 5
_space_group_name_Hall 'C 2y'
_space_group_name_H-M_alt 'C 1 2 1'
_symmetry_space_group_name_Hall 'C 2y'
_symmetry_space_group_name_H-M 'C 1 2 1'
_atom_sites_solution_hydrogens geom
_cell_angle_alpha 90
_cell_angle_beta 107.296(3)
_cell_angle_gamma 90
_cell_formula_units_Z 4
_cell_length_a 32.711(5)
_cell_length_b 5.6403(7)
_cell_length_c 9.9643(13)
_cell_measurement_reflns_used 2943
_cell_measurement_temperature 173
_cell_measurement_theta_max 27.6620
_cell_measurement_theta_min 2.6086
_cell_volume 1755.3(4)
_computing_cell_refinement 'SAINT V8.34A (Bruker AXS Inc., 2013)'
_computing_data_collection 'APEX2 (Bruker AXS, 2006)'
_computing_data_reduction 'SAINT V8.34A (Bruker AXS Inc., 2013)'
_computing_molecular_graphics 'XSHEL (Bruker AXS,2002)'
_computing_publication_material 'XCIF (Bruker AXS, 2001)'
_computing_structure_refinement 'SHELXL-2013 (Sheldrick, 2013)'
_computing_structure_solution 'SHELXS-97 (Sheldrick, 1997)'
_diffrn_ambient_temperature 173
_diffrn_detector_area_resol_mean 8.3333
_diffrn_measured_fraction_theta_full 0.996
_diffrn_measured_fraction_theta_max 0.918
_diffrn_measurement_device_type 'Bruker APEXII CCD area detector'
_diffrn_measurement_method 'Phi and Omega scans'
_diffrn_radiation_monochromator graphite
_diffrn_radiation_type MoK\a
_diffrn_radiation_wavelength 0.71073
_diffrn_reflns_av_R_equivalents 0.0183
_diffrn_reflns_av_unetI/netI 0.0212
_diffrn_reflns_limit_h_max 41
_diffrn_reflns_limit_h_min -32
_diffrn_reflns_limit_k_max 7
_diffrn_reflns_limit_k_min -4
_diffrn_reflns_limit_l_max 12
_diffrn_reflns_limit_l_min -12
_diffrn_reflns_number 5088
_diffrn_reflns_theta_full 25.000
_diffrn_reflns_theta_max 28.570
_diffrn_reflns_theta_min 1.30
_diffrn_source 'fine-focus sealed tube'
_exptl_absorpt_coefficient_mu 0.093
_exptl_absorpt_correction_T_max 0.98
_exptl_absorpt_correction_T_min 0.87
_exptl_absorpt_correction_type empirical
_exptl_absorpt_process_details 'SADABS (Sheldrick 1996)'
_exptl_crystal_density_diffrn 1.322
_exptl_crystal_density_method 'not measured'
_exptl_crystal_description plate
_exptl_crystal_F_000 732
_exptl_crystal_size_max 0.700
_exptl_crystal_size_mid 0.700
_exptl_crystal_size_min 0.200
_refine_diff_density_max 0.369
_refine_diff_density_min -0.355
_refine_ls_abs_structure_details
;
Flack x determined using 949 quotients [(I+)-(I-)]/[(I+)+(I-)]
(Parsons, Flack and Wagner, Acta Cryst. B69 (2013) 249-259).
;
_refine_ls_abs_structure_Flack 0.9(10)
_refine_ls_extinction_coef 0.021(2)
_refine_ls_extinction_method SHELXL
_refine_ls_goodness_of_fit_ref 1.241
_refine_ls_hydrogen_treatment constr
_refine_ls_matrix_type full
_refine_ls_number_parameters 237
_refine_ls_number_reflns 3335
_refine_ls_number_restraints 1
_refine_ls_restrained_S_all 1.241
_refine_ls_R_factor_all 0.0496
_refine_ls_R_factor_gt 0.0396
_refine_ls_shift/su_max 0.022
_refine_ls_shift/su_mean 0.001
_refine_ls_structure_factor_coef Fsqd
_refine_ls_weighting_details 'w=1/[\s^2^(Fo^2^)+(0.0546P)^2^+0.9214P] where P=(Fo^2^+2Fc^2^)/3'
_refine_ls_weighting_scheme calc
_refine_ls_wR_factor_gt 0.0972
_refine_ls_wR_factor_ref 0.1313
_reflns_number_gt 3022
_reflns_number_total 3335
_reflns_threshold_expression 'I > 2\s(I)'
_cod_data_source_file ol6b03584_si_003.cif
_cod_data_source_block I
_cod_depositor_comments 'Adding full bibliography for 1545171.cif.'
_cod_database_code 1545171

loop_
_space_group_symop_operation_xyz
'x, y, z'
'-x, y, -z'
'x+1/2, y+1/2, z'
'-x+1/2, y+1/2, -z'

loop_
_atom_site_type_symbol
_atom_site_label
_atom_site_fract_x
_atom_site_fract_y
_atom_site_fract_z
_atom_site_U_iso_or_equiv
_atom_site_adp_type
_atom_site_calc_flag
_atom_site_refinement_flags_adp
_atom_site_refinement_flags_posn
_atom_site_occupancy
C C1 0.89017(10) 0.6458(6) 0.5492(3) 0.0437(7) Uani d . . 1
C C2 0.91362(12) 0.7958(8) 0.6551(4) 0.0607(10) Uani d . . 1
H H1 0.9004 0.9249 0.6873 0.073 Uiso calc U R 1
C C3 0.95666(13) 0.7505(10) 0.7114(4) 0.0748(13) Uani d . . 1
H H2 0.9735 0.8527 0.7822 0.09 Uiso calc U R 1
C C4 0.97605(11) 0.5591(10) 0.6673(4) 0.0698(13) Uani d . . 1
H H3 1.0058 0.5316 0.7097 0.084 Uiso calc U R 1
C C5 0.95304(10) 0.4078(8) 0.5631(4) 0.0579(10) Uani d . . 1
H H4 0.9665 0.2766 0.5338 0.07 Uiso calc U R 1
C C6 0.90931(9) 0.4529(7) 0.5016(3) 0.0442(7) Uani d . . 1
C C7 0.87580(9) 0.3435(6) 0.3917(3) 0.0397(7) Uani d . . 1
C C8 0.83961(9) 0.4696(6) 0.3780(3) 0.0379(6) Uani d . . 1
C C9 0.80173(8) 0.3913(6) 0.2588(3) 0.0375(6) Uani d . . 1
H H7 0.7974 0.5028 0.1778 0.045 Uiso calc U R 1
C C10 0.81994(9) 0.1544(6) 0.2246(3) 0.0379(6) Uani d . . 1
H H6 0.8098 0.0283 0.2777 0.046 Uiso calc U R 1
C C11 0.87043(9) 0.1552(6) 0.2814(3) 0.0392(6) Uani d . . 1
H H5 0.8808 -0.0004 0.3271 0.047 Uiso calc U R 1
C C12 0.75912(9) 0.3534(6) 0.2911(3) 0.0427(7) Uani d . . 1
H H9 0.7389 0.2718 0.2104 0.051 Uiso calc U R 1
H H8 0.7641 0.2484 0.374 0.051 Uiso calc U R 1
C C13 0.73904(9) 0.5781(7) 0.3194(3) 0.0440(7) Uani d . . 1
C C14 0.67342(12) 0.7682(10) 0.3000(4) 0.0719(13) Uani d . . 1
H H10 0.6429 0.7303 0.2787 0.108 Uiso calc U R 1
H H12 0.6776 0.88 0.2299 0.108 Uiso calc U R 1
H H11 0.6836 0.8398 0.3937 0.108 Uiso calc U R 1
C C15 0.89369(9) 0.2132(6) 0.1739(3) 0.0397(7) Uani d . . 1
C C16 0.88684(11) 0.4244(7) 0.1003(3) 0.0515(8) Uani d . . 1
H H13 0.8672 0.5368 0.1167 0.062 Uiso calc U R 1
C C17 0.90851(12) 0.4744(9) 0.0019(4) 0.0610(10) Uani d . . 1
H H14 0.9037 0.6203 -0.0481 0.073 Uiso calc U R 1
C C18 0.93685(11) 0.3120(9) -0.0225(4) 0.0633(11) Uani d . . 1
H H15 0.9514 0.3449 -0.0898 0.076 Uiso calc U R 1
C C19 0.94402(12) 0.1032(9) 0.0505(4) 0.0691(12) Uani d . . 1
H H16 0.9638 -0.0085 0.0341 0.083 Uiso calc U R 1
C C20 0.92251(11) 0.0536(8) 0.1485(4) 0.0545(9) Uani d . . 1
H H17 0.9277 -0.092 0.1987 0.065 Uiso calc U R 1
N N1 0.84723(8) 0.6553(5) 0.4712(2) 0.0426(6) Uani d . . 1
H H18 0.8284 0.7609 0.48 0.051 Uiso calc U R 1
N N2 0.80437(8) 0.0863(5) 0.0713(3) 0.0448(6) Uani d . . 1
O O1 0.78275(9) 0.2232(6) -0.0138(2) 0.0664(8) Uani d . . 1
O O2 0.81480(9) -0.1101(5) 0.0416(3) 0.0647(7) Uani d . . 1
O O3 0.75804(7) 0.7618(5) 0.3585(3) 0.0589(7) Uani d . . 1
O O4 0.69715(7) 0.5543(5) 0.2968(3) 0.0561(7) Uani d . . 1

loop_
_atom_site_aniso_label
_atom_site_aniso_U_11
_atom_site_aniso_U_22
_atom_site_aniso_U_33
_atom_site_aniso_U_12
_atom_site_aniso_U_13
_atom_site_aniso_U_23
C1 0.0451(15) 0.050(2) 0.0365(14) -0.0086(14) 0.0134(11) 0.0021(13)
C2 0.064(2) 0.065(3) 0.0508(18) -0.0125(19) 0.0132(16) -0.0114(17)
C3 0.060(2) 0.100(4) 0.056(2) -0.025(2) 0.0038(17) -0.016(2)
C4 0.0417(17) 0.107(4) 0.054(2) -0.011(2) 0.0038(15) 0.000(2)
C5 0.0407(15) 0.085(3) 0.0488(17) -0.0032(17) 0.0140(13) 0.0015(19)
C6 0.0389(14) 0.059(2) 0.0371(13) -0.0061(14) 0.0149(11) 0.0036(14)
C7 0.0381(13) 0.0480(19) 0.0349(13) -0.0010(13) 0.0138(11) 0.0039(12)
C8 0.0383(13) 0.0435(17) 0.0351(12) -0.0037(12) 0.0160(10) -0.0002(12)
C9 0.0369(13) 0.0403(17) 0.0364(13) 0.0007(12) 0.0128(11) 0.0022(12)
C10 0.0403(13) 0.0395(16) 0.0364(13) 0.0006(12) 0.0151(11) 0.0008(12)
C11 0.0361(13) 0.0426(17) 0.0399(14) 0.0017(13) 0.0130(11) 0.0027(13)
C12 0.0381(13) 0.0450(19) 0.0465(15) 0.0002(13) 0.0152(12) 0.0023(14)
C13 0.0404(14) 0.055(2) 0.0383(14) 0.0041(15) 0.0138(12) 0.0008(14)
C14 0.056(2) 0.091(4) 0.073(2) 0.028(2) 0.0261(18) 0.000(2)
C15 0.0337(13) 0.0461(19) 0.0405(13) -0.0006(12) 0.0126(11) -0.0036(13)
C16 0.0578(18) 0.049(2) 0.0540(17) 0.0039(16) 0.0264(15) 0.0048(16)
C17 0.069(2) 0.064(3) 0.0553(19) -0.014(2) 0.0275(16) 0.0024(19)
C18 0.0508(18) 0.093(3) 0.0545(19) -0.011(2) 0.0291(15) -0.006(2)
C19 0.0514(19) 0.093(4) 0.072(2) 0.011(2) 0.0317(18) -0.009(2)
C20 0.0491(17) 0.060(2) 0.0584(19) 0.0104(17) 0.0223(15) 0.0017(17)
N1 0.0427(13) 0.0441(16) 0.0422(13) 0.0000(12) 0.0145(10) -0.0019(12)
N2 0.0413(12) 0.0487(18) 0.0448(13) 0.0011(12) 0.0135(11) -0.0031(13)
O1 0.0748(16) 0.074(2) 0.0425(12) 0.0201(15) 0.0048(11) -0.0018(13)
O2 0.0736(17) 0.0529(17) 0.0640(15) 0.0070(13) 0.0147(12) -0.0153(13)
O3 0.0502(13) 0.0522(17) 0.0722(16) 0.0037(12) 0.0152(11) -0.0130(14)
O4 0.0390(11) 0.0673(18) 0.0652(14) 0.0070(11) 0.0206(10) -0.0006(13)

loop_
_atom_type_symbol
_atom_type_description
_atom_type_scat_dispersion_real
_atom_type_scat_dispersion_imag
_atom_type_scat_source
C C 0.0033 0.0016 'International Tables Vol C Tables 4.2.6.8 and 6.1.1.4'
H H 0.0000 0.0000 'International Tables Vol C Tables 4.2.6.8 and 6.1.1.4'
N N 0.0061 0.0033 'International Tables Vol C Tables 4.2.6.8 and 6.1.1.4'
O O 0.0106 0.0060 'International Tables Vol C Tables 4.2.6.8 and 6.1.1.4'

loop_
_geom_angle_atom_site_label_1
_geom_angle_atom_site_label_2
_geom_angle_atom_site_label_3
_geom_angle
N1 C1 C2 129.7(3)
N1 C1 C6 108.6(3)
C2 C1 C6 121.7(3)
C3 C2 C1 117.6(4)
C3 C2 H1 121.2
C1 C2 H1 121.2
C2 C3 C4 121.6(4)
C2 C3 H2 119.2
C4 C3 H2 119.2
C5 C4 C3 121.4(3)
C5 C4 H3 119.3
C3 C4 H3 119.3
C4 C5 C6 118.3(4)
C4 C5 H4 120.9
C6 C5 H4 120.9
C5 C6 C1 119.5(3)
C5 C6 C7 134.7(3)
C1 C6 C7 105.9(3)
C8 C7 C6 107.3(3)
C8 C7 C11 112.9(2)
C6 C7 C11 139.3(3)
C7 C8 N1 110.8(3)
C7 C8 C9 114.6(3)
N1 C8 C9 134.3(3)
C8 C9 C12 117.5(2)
C8 C9 C10 98.4(2)
C12 C9 C10 111.1(3)
C8 C9 H7 109.7
C12 C9 H7 109.7
C10 C9 H7 109.7
N2 C10 C9 114.1(2)
N2 C10 C11 111.4(2)
C9 C10 C11 110.5(2)
N2 C10 H6 106.8
C9 C10 H6 106.8
C11 C10 H6 106.8
C7 C11 C15 112.9(3)
C7 C11 C10 98.4(2)
C15 C11 C10 115.9(2)
C7 C11 H5 109.7
C15 C11 H5 109.7
C10 C11 H5 109.7
C13 C12 C9 113.5(3)
C13 C12 H9 108.9
C9 C12 H9 108.9
C13 C12 H8 108.9
C9 C12 H8 108.9
H9 C12 H8 107.7
O3 C13 O4 123.1(3)
O3 C13 C12 125.1(3)
O4 C13 C12 111.9(3)
O4 C14 H10 109.5
O4 C14 H12 109.5
H10 C14 H12 109.5
O4 C14 H11 109.5
H10 C14 H11 109.5
H12 C14 H11 109.5
C20 C15 C16 118.5(3)
C20 C15 C11 120.0(3)
C16 C15 C11 121.5(3)
C15 C16 C17 120.7(4)
C15 C16 H13 119.7
C17 C16 H13 119.7
C18 C17 C16 119.9(4)
C18 C17 H14 120.1
C16 C17 H14 120.1
C19 C18 C17 119.9(3)
C19 C18 H15 120.1
C17 C18 H15 120.1
C18 C19 C20 120.2(4)
C18 C19 H16 119.9
C20 C19 H16 119.9
C15 C20 C19 120.8(4)
C15 C20 H17 119.6
C19 C20 H17 119.6
C8 N1 C1 107.4(3)
C8 N1 H18 126.3
C1 N1 H18 126.3
O1 N2 O2 123.9(3)
O1 N2 C10 119.9(3)
O2 N2 C10 116.2(3)
C13 O4 C14 116.6(3)

loop_
_geom_bond_atom_site_label_1
_geom_bond_atom_site_label_2
_geom_bond_distance
C1 N1 1.389(4)
C1 C2 1.392(5)
C1 C6 1.406(5)
C2 C3 1.376(6)
C2 H1 0.95
C3 C4 1.388(7)
C3 H2 0.95
C4 C5 1.382(6)
C4 H3 0.95
C5 C6 1.402(4)
C5 H4 0.95
C6 C7 1.438(4)
C7 C8 1.352(4)
C7 C11 1.501(4)
C8 N1 1.373(4)
C8 C9 1.505(4)
C9 C12 1.535(4)
C9 C10 1.541(4)
C9 H7 1.0
C10 N2 1.510(4)
C10 C11 1.579(4)
C10 H6 1.0
C11 C15 1.523(4)
C11 H5 1.0
C12 C13 1.492(5)
C12 H9 0.99
C12 H8 0.99
C13 O3 1.211(4)
C13 O4 1.328(4)
C14 O4 1.440(5)
C14 H10 0.98
C14 H12 0.98
C14 H11 0.98
C15 C20 1.380(5)
C15 C16 1.382(5)
C16 C17 1.399(5)
C16 H13 0.95
C17 C18 1.375(6)
C17 H14 0.95
C18 C19 1.367(7)
C18 H15 0.95
C19 C20 1.392(5)
C19 H16 0.95
C20 H17 0.95
N1 H18 0.88
N2 O1 1.208(4)
N2 O2 1.221(4)
